data_2007671
loop_
_publ_author_name
'Samanta, Uttamkumar'
'Puranik, Vedavati G.'
'Chakrabarti, Pinak'
'Thoniyot, Praveen'
'Shashidhar, Mysore S.'

_publ_section_title
;
 2-<i>O</i>-Benzoyl-<i>myo</i>-inositol-1,3,5-orthoformate
;
_journal_issue 9
_journal_name_full 'Acta Crystallographica Section C'
_journal_page_first 1289
_journal_page_last 1291
_journal_paper_doi 10.1107/S0108270197017721
_journal_volume 54
_journal_year 1998
_chemical_formula_moiety 'C14 H14 O7'
_chemical_formula_sum 'C14 H14 O7'
_chemical_formula_weight 294.25
_chemical_melting_point 482
_chemical_name_systematic
;
 2-O-benzoyl-myo-inositol-1,3,5-orthoformate
;
_space_group_IT_number 14
_symmetry_cell_setting monoclinic
_symmetry_space_group_name_Hall '-P 2yn'
_symmetry_space_group_name_H-M 'P 1 21/n 1'
_cell_angle_alpha 90.00
_cell_angle_beta 91.65(2)
_cell_angle_gamma 90.00
_cell_formula_units_Z 4
_cell_length_a 6.184(2)
_cell_length_b 17.787(4)
_cell_length_c 11.746(2)
_cell_measurement_reflns_used 25
_cell_measurement_temperature 293(2)
_cell_measurement_theta_max 22.72
_cell_measurement_theta_min 14.84
_cell_volume 1291.5(6)
_computing_cell_refinement 'CAD-4 software'
_computing_data_collection 'CAD-4 software (Enraf-Nonius, 1989)'
_computing_data_reduction 'NRCVAX (PC Version; Gabe et al., 1989)'
_computing_molecular_graphics 'ZORTEP (Zsolnai, 1995)'
_computing_publication_material 'SHELXL93 and Microsoft Word6.0'
_computing_structure_refinement 'SHELXL93 (Sheldrick, 1993)'
_computing_structure_solution 'NRCVAX (PC Version)'
_diffrn_ambient_temperature 293(2)
_diffrn_measurement_device 'Enraf-Nonius CAD-4'
_diffrn_measurement_method \w--2\q
_diffrn_radiation_monochromator graphite
_diffrn_radiation_source 'fine-focus sealed tube'
_diffrn_radiation_type 'Mo K\a'
_diffrn_radiation_wavelength 0.71073
_diffrn_reflns_av_R_equivalents 0.000
_diffrn_reflns_av_sigmaI/netI 0.0158
_diffrn_reflns_limit_h_max 7
_diffrn_reflns_limit_h_min -7
_diffrn_reflns_limit_k_max 21
_diffrn_reflns_limit_k_min 0
_diffrn_reflns_limit_l_max 13
_diffrn_reflns_limit_l_min 0
_diffrn_reflns_number 2284
_diffrn_reflns_theta_max 25
_diffrn_reflns_theta_min 2.07
_diffrn_standards_decay_% 0
_diffrn_standards_interval_time 60
_diffrn_standards_number 3
_exptl_absorpt_coefficient_mu 0.123
_exptl_absorpt_correction_type none
_exptl_crystal_colour colorless
_exptl_crystal_density_diffrn 1.513
_exptl_crystal_density_method 'not measured'
_exptl_crystal_description prism
_exptl_crystal_F_000 616
_exptl_crystal_size_max 0.70
_exptl_crystal_size_mid 0.55
_exptl_crystal_size_min 0.40
_refine_diff_density_max 0.460
_refine_diff_density_min -0.469
_refine_ls_extinction_method none
_refine_ls_goodness_of_fit_all 1.082
_refine_ls_goodness_of_fit_obs 1.153
_refine_ls_hydrogen_treatment noref
_refine_ls_matrix_type full
_refine_ls_number_parameters 190
_refine_ls_number_reflns 2284
_refine_ls_number_restraints 0
_refine_ls_restrained_S_all 1.082
_refine_ls_restrained_S_obs 1.153
_refine_ls_R_factor_all 0.0773
_refine_ls_R_factor_obs .0679
_refine_ls_shift/esd_max 0.001
_refine_ls_shift/esd_mean 0.000
_refine_ls_structure_factor_coef Fsqd
_refine_ls_weighting_details 'w = 1/[/s^2^(Fo^2^)+(0.1710P)^2^+0.2638P] where P = (Fo^2^+2Fc^2^)/3'
_refine_ls_weighting_scheme calc
_refine_ls_wR_factor_all 0.2223
_refine_ls_wR_factor_obs .2115
_reflns_number_observed 1846
_reflns_number_total 2284
_reflns_observed_criterion I>2\s(I)
_cod_data_source_file sx1052.cif
_cod_data_source_block sx1052
_cod_depositor_comments
;
The following automatic conversions were performed:
'_geom_bond_publ_flag' value 'No' changed to 'no' according to
'/home/saulius/struct/CIF-dictionaries/cif_core.dic' dictionary named
'cif_core.dic' version 2.4.1 from 2010-06-29 (20 times).

Automatic conversion script
Id: cif_fix_enum 1527 2010-12-29 10:47:43Z saulius 

The following automatic conversions were performed:

'_chemical_melting_point' value '482 K' was changed to '482' - the
value should be numeric and without a unit designator.

Automatic conversion script
Id: cif_fix_values 1646 2011-03-28 12:23:43Z adriana 

The following automatic conversions were performed:

'_chemical_melting_point' value '482 K' was changed to '482' - the
value should be numeric and without a unit designator.

Automatic conversion script
Id: cif_fix_values 1715 2011-07-08 13:25:40Z adriana 

The following automatic conversions were performed:

'_refine_ls_weighting_scheme' value 'calc w =
1/[/s^2^(Fo^2^)+(0.1710P)^2^+0.2638P] where P = (Fo^2^+2Fc^2^)/3' was
changed to 'calc'. New tag '_refine_ls_weighting_details' was
created. The value of the new tag was set to 'w =
1/[/s^2^(Fo^2^)+(0.1710P)^2^+0.2638P] where P = (Fo^2^+2Fc^2^)/3'.

Automatic conversion script
Id: cif_fix_values 3143 2015-03-26 13:38:13Z robertas 
;
_cod_original_sg_symbol_H-M 'P 21/n'
_cod_database_code 2007671

loop_
_symmetry_equiv_pos_as_xyz
'x, y, z'
'-x+1/2, y+1/2, -z+1/2'
'-x, -y, -z'
'x-1/2, -y-1/2, z-1/2'

loop_
_atom_site_aniso_label
_atom_site_aniso_U_11
_atom_site_aniso_U_22
_atom_site_aniso_U_33
_atom_site_aniso_U_12
_atom_site_aniso_U_13
_atom_site_aniso_U_23
O1 .0338(10) .0503(11) .0286(9) -.0034(8) .0101(7) -.0016(7)
O2 .0316(10) .0399(10) .0435(10) -.0075(7) -.0068(8) .0090(7)
O3 .0245(9) .0646(12) .0347(10) -.0069(8) -.0040(7) .0044(8)
O4 .0394(11) .082(2) .0303(10) .0142(10) .0089(8) -.0062(9)
O5 .0576(12) .0468(11) .0378(10) -.0207(9) .0003(9) .0002(8)
O6 .0280(10) .0715(13) .0340(10) .0086(9) -.0009(8) .0058(8)
O7 .0383(11) .0599(13) .0570(13) -.0131(9) -.0143(10) .0099(10)
C1 .0177(11) .0472(14) .0308(12) -.0008(10) .0046(9) .0022(10)
C2 .0224(12) .0383(13) .0308(12) -.0028(10) -.0005(9) .0043(10)
C3 .0198(12) .0501(15) .0333(13) .0029(10) .0028(9) .0000(11)
C4 .0186(12) .067(2) .0317(13) -.0025(11) .0063(9) .0044(12)
C5 .0359(14) .0412(14) .0317(13) -.0070(11) .0050(10) .0039(10)
C6 .0271(12) .0434(13) .0333(13) .0078(10) .0068(10) .0008(10)
C7 .0382(15) .054(2) .0306(13) -.0130(12) .0011(11) -.0014(11)
C8 .0304(13) .0369(13) .0437(14) -.0043(10) -.0010(11) -.0054(10)
C9 .0347(14) .0318(13) .0414(14) -.0015(10) .0026(11) -.0028(10)
C10 .044(2) .050(2) .053(2) -.0145(13) .0001(13) -.0015(13)
C11 .054(2) .048(2) .065(2) -.0146(14) .011(2) .0068(14)
C12 .065(2) .045(2) .058(2) .0018(15) .013(2) .0120(14)
C13 .052(2) .050(2) .057(2) .0083(14) -.0033(14) .0131(14)
C14 .0335(14) .0417(14) .055(2) .0006(11) .0014(12) .0049(12)

loop_
_atom_site_label
_atom_site_fract_x
_atom_site_fract_y
_atom_site_fract_z
_atom_site_U_iso_or_equiv
_atom_site_thermal_displace_type
_atom_site_calc_flag
_atom_site_refinement_flags
_atom_site_occupancy
_atom_site_disorder_group
_atom_site_type_symbol
O1 .5106(3) .79790(10) .09547(14) .0374(5) Uani d . 1 . O
O2 .5465(3) .64329(9) .0393(2) .0385(5) Uani d . 1 . O
O3 .8562(3) .75835(11) .0582(2) .0414(5) Uani d . 1 . O
O4 .7402(3) .76214(13) -.2486(2) .0505(6) Uani d . 1 . O
O5 .7443(4) .87803(11) .0062(2) .0474(6) Uani d . 1 . O
O6 .3361(3) .81101(12) -.20406(15) .0445(6) Uani d . 1 . O
O7 .2279(3) .60542(12) -.0363(2) .0520(6) Uani d . 1 . O
C1 .4226(4) .76884(15) -.0109(2) .0319(6) Uani d . 1 . C
C2 .5556(4) .70142(13) -.0457(2) .0305(6) Uani d . 1 . C
C3 .7898(4) .72660(14) -.0502(2) .0344(6) Uani d . 1 . C
C4 .8126(4) .7877(2) -.1403(2) .0388(7) Uani d . 1 . C
C5 .6719(4) .85376(14) -.1063(2) .0362(6) Uani d . 1 . C
C6 .4350(4) .83186(14) -.0991(2) .0345(6) Uani d . 1 . C
C7 .7279(4) .8195(2) .0850(2) .0409(7) Uani d . 1 . C
C8 .3682(4) .59943(14) .0357(2) .0371(6) Uani d . 1 . C
C9 .3677(4) .54592(13) .1319(2) .0360(6) Uani d . 1 . C
C10 .1869(5) .5003(2) .1459(3) .0489(7) Uani d . 1 . C
C11 .1783(6) .4515(2) .2360(3) .0552(8) Uani d . 1 . C
C12 .3479(6) .4465(2) .3132(3) .0559(8) Uani d . 1 . C
C13 .5289(5) .4913(2) .3008(3) .0528(8) Uani d . 1 . C
C14 .5396(4) .54052(15) .2111(3) .0433(7) Uani d . 1 . C
HO4 .8673 .7442 -.2807 .051 Uiso d . 1 . H
HO6 .4461 .7945 -.2601 .045 Uiso d . 1 . H
H1 .2674 .7516 -.0034 .032 Uiso d . 1 . H
H2 .5041 .6816 -.1228 .031 Uiso d . 1 . H
H3 .8851 .6814 -.0693 .035 Uiso d . 1 . H
H4 .9684 .8028 -.1417 .039 Uiso d . 1 . H
H5 .6883 .8970 -.1636 .036 Uiso d . 1 . H
H6 .3519 .8763 -.0668 .035 Uiso d . 1 . H
H7 .7810 .8401 .1621 .042 Uiso d . 1 . H
H10 .0613 .5017 .0882 .050 Uiso d . 1 . H
H11 .0470 .4185 .2438 .056 Uiso d . 1 . H
H12 .3409 .4100 .3803 .056 Uiso d . 1 . H
H13 .6553 .4890 .3599 .054 Uiso d . 1 . H
H14 .6729 .5737 .2040 .043 Uiso d . 1 . H

loop_
_atom_type_symbol
_atom_type_description
_atom_type_scat_dispersion_real
_atom_type_scat_dispersion_imag
_atom_type_scat_source
C C 0.0033 0.0016 'International Tables Vol C Tables 4.2.6.8 and 6.1.1.4'
H H 0.0000 0.0000 'International Tables Vol C Tables 4.2.6.8 and 6.1.1.4'
O O 0.0106 0.0060 'International Tables Vol C Tables 4.2.6.8 and 6.1.1.4'

loop_
_geom_angle_atom_site_label_1
_geom_angle_atom_site_label_2
_geom_angle_atom_site_label_3
_geom_angle
_geom_angle_publ_flag
C7 O1 C1 111.1(2) yes
C8 O2 C2 116.2(2) yes
C7 O3 C3 110.9(2) yes
C4 O4 HO4 103.0(2) no
C7 O5 C5 110.8(2) yes
C6 O6 HO6 111.4(2) no
O1 C1 C2 108.8(2) yes
O1 C1 C6 107.4(2) yes
C2 C1 C6 111.0(2) yes
O1 C1 H1 111.5(2) no
C2 C1 H1 107.9(2) no
C6 C1 H1 110.3(2) no
O2 C2 C1 110.4(2) yes
O2 C2 C3 107.0(2) yes
C1 C2 C3 107.5(2) yes
O2 C2 H2 110.6(2) no
C1 C2 H2 110.9(2) no
C3 C2 H2 110.3(2) no
O3 C3 C2 109.5(2) yes
O3 C3 C4 107.7(2) yes
C2 C3 C4 110.0(2) yes
O3 C3 H3 110.5(2) no
C2 C3 H3 109.3(2) no
C4 C3 H3 109.9(2) no
O4 C4 C5 108.4(2) yes
O4 C4 C3 111.3(2) yes
C5 C4 C3 107.6(2) yes
O4 C4 H4 110.5(2) no
C5 C4 H4 110.8(3) no
C3 C4 H4 108.2(2) no
O5 C5 C6 107.4(2) yes
O5 C5 C4 107.8(2) yes
C6 C5 C4 112.0(2) yes
O5 C5 H5 109.9(2) no
C6 C5 H5 109.9(2) no
C4 C5 H5 109.7(2) no
O6 C6 C5 114.4(2) yes
O6 C6 C1 111.7(2) yes
C5 C6 C1 107.0(2) yes
O6 C6 H6 108.6(2) no
C5 C6 H6 108.6(2) no
C1 C6 H6 106.2(2) no
O3 C7 O5 112.4(2) yes
O3 C7 O1 111.1(2) yes
O5 C7 O1 110.4(2) yes
O3 C7 H7 108.0(2) no
O5 C7 H7 107.0(2) no
O1 C7 H7 107.6(2) no
O7 C8 O2 123.0(2) yes
O7 C8 C9 125.4(2) yes
O2 C8 C9 111.6(2) yes
C10 C9 C14 118.6(2) no
C10 C9 C8 119.0(2) yes
C14 C9 C8 122.4(2) yes
C11 C10 C9 120.5(3) no
C11 C10 H10 119.0(3) no
C9 C10 H10 120.4(3) no
C12 C11 C10 120.4(3) no
C12 C11 H11 120.3(3) no
C10 C11 H11 119.2(3) no
C11 C12 C13 119.9(3) no
C11 C12 H12 120.3(3) no
C13 C12 H12 119.9(3) no
C14 C13 C12 120.3(3) no
C14 C13 H13 119.3(3) no
C12 C13 H13 120.4(3) no
C13 C14 C9 120.2(3) no
C13 C14 H14 119.3(3) no
C9 C14 H14 120.5(3) no

loop_
_geom_bond_atom_site_label_1
_geom_bond_atom_site_label_2
_geom_bond_site_symmetry_2
_geom_bond_distance
_geom_bond_publ_flag
O1 C7 . 1.406(3) yes
O1 C1 . 1.444(3) yes
O2 C8 . 1.350(3) yes
O2 C2 . 1.440(3) yes
O3 C7 . 1.388(4) yes
O3 C3 . 1.442(3) yes
O4 C4 . 1.412(3) yes
O4 HO4 . .937(2) no
O5 C7 . 1.398(3) yes
O5 C5 . 1.448(3) yes
O6 C6 . 1.410(3) yes
O6 HO6 . 1.004(2) no
O7 C8 . 1.199(3) yes
C1 C2 . 1.517(3) yes
C1 C6 . 1.530(3) yes
C1 H1 . 1.014(2) no
C2 C3 . 1.518(3) yes
C2 H2 . 1.015(2) no
C3 C4 . 1.526(4) yes
C3 H3 . 1.026(2) no
C4 C5 . 1.523(4) yes
C4 H4 . 1.001(2) no
C5 C6 . 1.521(4) yes
C5 H5 . 1.029(2) no
C6 H6 . 1.022(2) no
C7 H7 . 1.023(2) no
C8 C9 . 1.478(4) yes
C9 C10 . 1.395(4) no
C9 C14 . 1.396(4) no
C10 C11 . 1.371(4) no
C10 H10 . 1.017(3) no
C11 C12 . 1.370(5) no
C11 H11 . 1.008(3) no
C12 C13 . 1.385(5) no
C12 H12 . 1.022(3) no
C13 C14 . 1.373(4) no
C13 H13 . 1.032(3) no
C14 H14 . 1.020(3) no

loop_
_geom_torsion_atom_site_label_1
_geom_torsion_atom_site_label_2
_geom_torsion_atom_site_label_3
_geom_torsion_atom_site_label_4
_geom_torsion
_geom_torsion_publ_flag
C7 O1 C1 C2 59.4(3) yes
C7 O1 C1 C6 -60.9(3) yes
C8 O2 C2 C1 80.6(3) yes
C8 O2 C2 C3 -162.7(2) yes
O1 C1 C2 O2 60.7(2) yes
C6 C1 C2 O2 178.7(2) yes
O1 C1 C2 C3 -55.7(2) yes
C6 C1 C2 C3 62.3(3) yes
C7 O3 C3 C2 -59.5(3) yes
C7 O3 C3 C4 60.0(2) yes
O2 C2 C3 O3 -62.8(2) yes
C1 C2 C3 O3 55.8(2) yes
O2 C2 C3 C4 179.1(2) yes
C1 C2 C3 C4 -62.3(3) yes
O3 C3 C4 O4 -177.1(2) yes
C2 C3 C4 O4 -57.9(3) yes
O3 C3 C4 C5 -58.4(3) yes
C2 C3 C4 C5 60.8(3) yes
C7 O5 C5 C6 61.8(3) yes
C7 O5 C5 C4 -59.1(3) yes
O4 C4 C5 O5 178.5(2) yes
C3 C4 C5 O5 58.0(2) yes
O4 C4 C5 C6 60.6(3) yes
C3 C4 C5 C6 -59.9(3) yes
O5 C5 C6 O6 176.4(2) yes
C4 C5 C6 O6 -65.4(3) yes
O5 C5 C6 C1 -59.3(2) yes
C4 C5 C6 C1 58.9(3) yes
O1 C1 C6 O6 -175.1(2) yes
C2 C1 C6 O6 66.1(3) yes
O1 C1 C6 C5 58.9(2) yes
C2 C1 C6 C5 -59.9(3) yes
C3 O3 C7 O5 -62.1(3) yes
C3 O3 C7 O1 62.2(2) yes
C5 O5 C7 O3 61.6(3) yes
C5 O5 C7 O1 -63.1(3) yes
C1 O1 C7 O3 -62.5(3) yes
C1 O1 C7 O5 62.9(3) yes
C2 O2 C8 O7 3.1(4) yes
C2 O2 C8 C9 -175.4(2) yes
O7 C8 C9 C10 -3.4(4) yes
O2 C8 C9 C10 175.2(2) yes
O7 C8 C9 C14 178.2(3) yes
O2 C8 C9 C14 -3.3(3) yes
C14 C9 C10 C11 0.3(4) no
C8 C9 C10 C11 -178.2(3) no
C9 C10 C11 C12 -0.4(5) no
C10 C11 C12 C13 0.4(5) no
C11 C12 C13 C14 -0.3(5) no
C12 C13 C14 C9 0.2(5) no
C10 C9 C14 C13 -0.2(4) no
C8 C9 C14 C13 178.2(3) no
